data_4506875
loop_
_publ_author_name
'Nath, Naba K.'
'Nangia, Ashwini'

_publ_section_title
;
 Isomorphous Crystals by Chloro--Methyl Exchange in Polymorphic Fuchsones
;
_journal_issue 11
_journal_name_full 'Crystal Growth &amp; Design'
_journal_page_first 5411
_journal_paper_doi 10.1021/cg3010097
_journal_volume 12
_journal_year 2012
_chemical_formula_sum 'C22 H19.25 Cl0.75 O'
_chemical_formula_weight 326.21
_chemical_name_systematic
; 
 ? 
;
_space_group_IT_number 14
_symmetry_cell_setting monoclinic
_symmetry_space_group_name_Hall '-P 2ybc'
_symmetry_space_group_name_H-M 'P 1 21/c 1'
_atom_sites_solution_hydrogens geom
_atom_sites_solution_primary direct
_atom_sites_solution_secondary difmap
_audit_creation_method SHELXL-97
_cell_angle_alpha 90.00
_cell_angle_beta 95.6060(10)
_cell_angle_gamma 90.00
_cell_formula_units_Z 4
_cell_length_a 7.6140(5)
_cell_length_b 12.5924(8)
_cell_length_c 18.2117(12)
_cell_measurement_reflns_used 7249
_cell_measurement_temperature 100(2)
_cell_measurement_theta_max 26.07
_cell_measurement_theta_min 2.69
_cell_volume 1737.8(2)
_computing_cell_refinement 'Bruker SMART'
_computing_data_collection 'Bruker SMART'
_computing_data_reduction 'Bruker SAINT'
_computing_molecular_graphics 'Bruker SHELXTL'
_computing_publication_material 'Bruker SHELXTL'
_computing_structure_refinement 'SHELXL-97 (Sheldrick, 1997)'
_computing_structure_solution 'SHELXS-97 (Sheldrick, 1990)'
_diffrn_ambient_temperature 100(2)
_diffrn_measured_fraction_theta_full 0.998
_diffrn_measured_fraction_theta_max 0.998
_diffrn_measurement_device_type 'CCD area detector'
_diffrn_measurement_method 'phi and omega scans'
_diffrn_radiation_monochromator graphite
_diffrn_radiation_source 'fine-focus sealed tube'
_diffrn_radiation_type MoK\a
_diffrn_radiation_wavelength 0.71073
_diffrn_reflns_av_R_equivalents 0.0219
_diffrn_reflns_av_sigmaI/netI 0.0149
_diffrn_reflns_limit_h_max 9
_diffrn_reflns_limit_h_min -9
_diffrn_reflns_limit_k_max 15
_diffrn_reflns_limit_k_min -15
_diffrn_reflns_limit_l_max 22
_diffrn_reflns_limit_l_min -22
_diffrn_reflns_number 17702
_diffrn_reflns_theta_full 26.08
_diffrn_reflns_theta_max 26.08
_diffrn_reflns_theta_min 1.97
_exptl_absorpt_coefficient_mu 0.186
_exptl_absorpt_correction_T_max 0.9586
_exptl_absorpt_correction_T_min 0.9345
_exptl_absorpt_correction_type multi-scan
_exptl_absorpt_process_details SADABS
_exptl_crystal_colour yellow
_exptl_crystal_density_diffrn 1.247
_exptl_crystal_density_method 'not measured'
_exptl_crystal_description block
_exptl_crystal_F_000 688
_exptl_crystal_size_max 0.37
_exptl_crystal_size_mid 0.32
_exptl_crystal_size_min 0.23
_refine_diff_density_max 0.354
_refine_diff_density_min -0.337
_refine_diff_density_rms 0.073
_refine_ls_extinction_method none
_refine_ls_goodness_of_fit_ref 1.091
_refine_ls_hydrogen_treatment constr
_refine_ls_matrix_type full
_refine_ls_number_parameters 222
_refine_ls_number_reflns 3447
_refine_ls_number_restraints 0
_refine_ls_restrained_S_all 1.091
_refine_ls_R_factor_all 0.0405
_refine_ls_R_factor_gt 0.0392
_refine_ls_shift/su_max 0.001
_refine_ls_shift/su_mean 0.000
_refine_ls_structure_factor_coef Fsqd
_refine_ls_weighting_details 'calc w=1/[\s^2^(Fo^2^)+(0.0525P)^2^+0.6920P] where P=(Fo^2^+2Fc^2^)/3'
_refine_ls_weighting_scheme calc
_refine_ls_wR_factor_gt 0.0999
_refine_ls_wR_factor_ref 0.1009
_reflns_number_gt 3288
_reflns_number_total 3447
_reflns_threshold_expression >2sigma(I)
_cod_data_source_file cg3010097_si_011.cif
_cod_data_source_block TMF+MCF-1
_cod_depositor_comments
;
The following automatic conversions were performed:

'_symmetry_cell_setting' value 'Monoclinic' changed to 'monoclinic'
according to /home/saulius/struct/CIF-dictionaries/cif_core.dic
dictionary named 'cif_core.dic' version 2.4.2 from 2011-04-26.

Automatic conversion script
Id: cif_fix_values 1891 2012-01-12 08:04:46Z andrius 
;
_cod_original_sg_symbol_H-M 'P2(1)/c  '
_cod_database_code 4506875

loop_
_symmetry_equiv_pos_as_xyz
'x, y, z'
'-x, y+1/2, -z+1/2'
'-x, -y, -z'
'x, -y-1/2, z-1/2'

loop_
_atom_site_label
_atom_site_type_symbol
_atom_site_fract_x
_atom_site_fract_y
_atom_site_fract_z
_atom_site_U_iso_or_equiv
_atom_site_adp_type
_atom_site_occupancy
_atom_site_symmetry_multiplicity
_atom_site_calc_flag
_atom_site_refinement_flags
_atom_site_disorder_assembly
_atom_site_disorder_group
C23 C 1.29397(8) 0.47257(6) 0.53423(3) 0.0337(2) Uani 0.554(2) 1 d P A 1
H23A H 1.2106 0.4466 0.5678 0.051 Uiso 0.554(2) 1 calc PR A 1
H23B H 1.3374 0.5429 0.5504 0.051 Uiso 0.554(2) 1 calc PR A 1
H23C H 1.3936 0.4232 0.5345 0.051 Uiso 0.554(2) 1 calc PR A 1
C22 C 0.24810(7) 0.24974(5) 0.21084(3) 0.02750(19) Uani 0.554(2) 1 d P A 1
H22A H 0.2501 0.1961 0.1720 0.041 Uiso 0.554(2) 1 calc PR A 1
H22B H 0.1463 0.2966 0.1997 0.041 Uiso 0.554(2) 1 calc PR A 1
H22C H 0.2391 0.2146 0.2583 0.041 Uiso 0.554(2) 1 calc PR A 1
Cl2 Cl 1.29397(8) 0.47257(6) 0.53423(3) 0.0337(2) Uani 0.446(2) 1 d P A 2
Cl1 Cl 0.24810(7) 0.24974(5) 0.21084(3) 0.02750(19) Uani 0.446(2) 1 d P A 2
O1 O 1.15927(13) 0.69331(8) -0.00892(5) 0.0287(2) Uani 1 1 d . . .
C7 C 0.92075(16) 0.49446(10) 0.23050(7) 0.0188(3) Uani 1 1 d . . .
C15 C 1.09866(15) 0.58124(10) 0.33857(7) 0.0196(3) Uani 1 1 d . . .
H15 H 1.0957 0.6465 0.3122 0.023 Uiso 1 1 calc R . .
C12 C 0.46982(16) 0.39736(10) 0.27017(7) 0.0215(3) Uani 1 1 d . A .
H12 H 0.3866 0.4109 0.3046 0.026 Uiso 1 1 calc R . .
C19 C 1.02273(16) 0.39667(10) 0.34564(7) 0.0219(3) Uani 1 1 d . . .
H19 H 0.9652 0.3353 0.3247 0.026 Uiso 1 1 calc R . .
C11 C 0.43387(16) 0.32130(10) 0.21519(7) 0.0214(3) Uani 1 1 d . . .
C9 C 0.71251(16) 0.35937(10) 0.16854(7) 0.0214(3) Uani 1 1 d . . .
H9 H 0.7948 0.3461 0.1337 0.026 Uiso 1 1 calc R A .
C14 C 1.01739(15) 0.49152(10) 0.30517(6) 0.0182(3) Uani 1 1 d . . .
C2 C 0.92288(17) 0.61023(10) 0.04327(7) 0.0213(3) Uani 1 1 d . . .
C17 C 1.19136(16) 0.48123(11) 0.44809(7) 0.0226(3) Uani 1 1 d . . .
C1 C 1.10533(17) 0.64921(10) 0.04524(7) 0.0213(3) Uani 1 1 d . . .
C8 C 0.75044(15) 0.43578(10) 0.22343(6) 0.0188(3) Uani 1 1 d . A .
C4 C 0.98194(16) 0.54561(10) 0.17116(6) 0.0188(3) Uani 1 1 d . . .
C5 C 1.16083(16) 0.58544(10) 0.17231(7) 0.0199(3) Uani 1 1 d . . .
H5 H 1.2381 0.5774 0.2162 0.024 Uiso 1 1 calc R . .
C3 C 0.86874(16) 0.56133(10) 0.10299(7) 0.0207(3) Uani 1 1 d . . .
H3 H 0.7508 0.5359 0.1004 0.025 Uiso 1 1 calc R . .
C6 C 1.22227(16) 0.63349(10) 0.11375(7) 0.0209(3) Uani 1 1 d . . .
C20 C 0.80369(19) 0.62855(11) -0.02629(7) 0.0263(3) Uani 1 1 d . . .
H20A H 0.6895 0.5944 -0.0220 0.040 Uiso 1 1 calc R . .
H20B H 0.8576 0.5982 -0.0683 0.040 Uiso 1 1 calc R . .
H20C H 0.7862 0.7050 -0.0340 0.040 Uiso 1 1 calc R . .
C21 C 1.40979(18) 0.67003(12) 0.11317(8) 0.0295(3) Uani 1 1 d . . .
H21A H 1.4771 0.6503 0.1598 0.044 Uiso 1 1 calc R . .
H21B H 1.4122 0.7474 0.1073 0.044 Uiso 1 1 calc R . .
H21C H 1.4625 0.6363 0.0721 0.044 Uiso 1 1 calc R . .
C10 C 0.55527(17) 0.30266(10) 0.16457(7) 0.0229(3) Uani 1 1 d . A .
H10 H 0.5308 0.2509 0.1270 0.027 Uiso 1 1 calc R . .
C16 C 1.18378(16) 0.57666(10) 0.40970(7) 0.0217(3) Uani 1 1 d . A .
H16 H 1.2365 0.6386 0.4319 0.026 Uiso 1 1 calc R . .
C18 C 1.11087(17) 0.39143(11) 0.41578(7) 0.0250(3) Uani 1 1 d . A .
H18 H 1.1163 0.3261 0.4419 0.030 Uiso 1 1 calc R . .
C13 C 0.62715(16) 0.45322(10) 0.27444(7) 0.0206(3) Uani 1 1 d . . .
H13 H 0.6518 0.5041 0.3125 0.025 Uiso 1 1 calc R A .

loop_
_atom_site_aniso_label
_atom_site_aniso_U_11
_atom_site_aniso_U_22
_atom_site_aniso_U_33
_atom_site_aniso_U_23
_atom_site_aniso_U_13
_atom_site_aniso_U_12
C23 0.0289(3) 0.0530(4) 0.0188(3) 0.0031(2) 0.0005(2) -0.0083(3)
C22 0.0204(3) 0.0300(3) 0.0317(3) 0.0012(2) 0.0007(2) -0.0037(2)
Cl2 0.0289(3) 0.0530(4) 0.0188(3) 0.0031(2) 0.0005(2) -0.0083(3)
Cl1 0.0204(3) 0.0300(3) 0.0317(3) 0.0012(2) 0.0007(2) -0.0037(2)
O1 0.0402(6) 0.0265(5) 0.0203(5) 0.0028(4) 0.0070(4) -0.0039(4)
C7 0.0183(6) 0.0187(6) 0.0193(6) -0.0008(5) 0.0011(5) 0.0028(5)
C15 0.0189(6) 0.0200(6) 0.0202(6) 0.0012(5) 0.0040(5) 0.0011(4)
C12 0.0197(6) 0.0245(6) 0.0206(6) 0.0029(5) 0.0029(5) 0.0019(5)
C19 0.0214(6) 0.0218(6) 0.0224(6) 0.0015(5) 0.0015(5) -0.0035(5)
C11 0.0184(6) 0.0212(6) 0.0239(6) 0.0047(5) -0.0021(5) -0.0007(5)
C9 0.0206(6) 0.0251(6) 0.0185(6) 0.0001(5) 0.0019(5) 0.0021(5)
C14 0.0153(5) 0.0230(6) 0.0165(6) 0.0008(5) 0.0027(4) 0.0010(4)
C2 0.0270(6) 0.0190(6) 0.0175(6) -0.0005(4) 0.0007(5) 0.0047(5)
C17 0.0175(6) 0.0350(7) 0.0151(6) 0.0021(5) 0.0012(4) -0.0012(5)
C1 0.0302(7) 0.0159(6) 0.0183(6) -0.0010(5) 0.0051(5) 0.0016(5)
C8 0.0187(6) 0.0207(6) 0.0165(5) 0.0030(4) -0.0008(4) 0.0011(5)
C4 0.0197(6) 0.0190(6) 0.0177(6) 0.0000(4) 0.0014(5) 0.0032(5)
C5 0.0207(6) 0.0202(6) 0.0184(6) -0.0007(5) 0.0005(5) 0.0023(5)
C3 0.0200(6) 0.0214(6) 0.0203(6) -0.0003(5) 0.0003(5) 0.0027(5)
C6 0.0234(6) 0.0186(6) 0.0213(6) -0.0018(5) 0.0044(5) 0.0002(5)
C20 0.0343(7) 0.0252(6) 0.0186(6) 0.0008(5) -0.0018(5) 0.0049(5)
C21 0.0274(7) 0.0358(8) 0.0263(7) -0.0001(6) 0.0067(5) -0.0064(6)
C10 0.0244(6) 0.0220(6) 0.0215(6) -0.0025(5) -0.0020(5) 0.0006(5)
C16 0.0190(6) 0.0262(6) 0.0200(6) -0.0040(5) 0.0033(5) -0.0020(5)
C18 0.0238(6) 0.0281(7) 0.0228(6) 0.0080(5) 0.0006(5) -0.0029(5)
C13 0.0217(6) 0.0225(6) 0.0173(6) -0.0005(5) 0.0002(5) 0.0006(5)

loop_
_atom_type_symbol
_atom_type_description
_atom_type_scat_dispersion_real
_atom_type_scat_dispersion_imag
_atom_type_scat_source
C C 0.0033 0.0016 'International Tables Vol C Tables 4.2.6.8 and 6.1.1.4'
H H 0.0000 0.0000 'International Tables Vol C Tables 4.2.6.8 and 6.1.1.4'
O O 0.0106 0.0060 'International Tables Vol C Tables 4.2.6.8 and 6.1.1.4'
Cl Cl 0.1484 0.1585 'International Tables Vol C Tables 4.2.6.8 and 6.1.1.4'

loop_
_geom_angle_atom_site_label_1
_geom_angle_atom_site_label_2
_geom_angle_atom_site_label_3
_geom_angle
C17 C23 H23A 109.5
C17 C23 H23B 109.5
C17 C23 H23C 109.5
C11 C22 H22A 109.5
C11 C22 H22B 109.5
C11 C22 H22C 109.5
C4 C7 C14 123.76(11)
C4 C7 C8 121.55(11)
C14 C7 C8 114.68(10)
C16 C15 C14 121.15(11)
C16 C15 H15 119.4
C14 C15 H15 119.4
C13 C12 C11 119.85(11)
C13 C12 H12 120.1
C11 C12 H12 120.1
C18 C19 C14 120.79(12)
C18 C19 H19 119.6
C14 C19 H19 119.6
C10 C11 C12 119.79(11)
C10 C11 C22 119.51(10)
C12 C11 C22 120.69(10)
C10 C9 C8 120.52(11)
C10 C9 H9 119.7
C8 C9 H9 119.7
C15 C14 C19 118.08(11)
C15 C14 C7 122.54(11)
C19 C14 C7 119.33(11)
C3 C2 C1 119.68(11)
C3 C2 C20 122.88(12)
C1 C2 C20 117.44(11)
C16 C17 C18 119.75(11)
C16 C17 C23 121.14(10)
C18 C17 C23 119.11(10)
O1 C1 C2 121.14(12)
O1 C1 C6 121.02(12)
C2 C1 C6 117.84(11)
C9 C8 C13 118.51(11)
C9 C8 C7 121.44(11)
C13 C8 C7 119.99(11)
C7 C4 C5 122.66(11)
C7 C4 C3 121.04(11)
C5 C4 C3 116.29(11)
C6 C5 C4 122.80(11)
C6 C5 H5 118.6
C4 C5 H5 118.6
C2 C3 C4 123.24(12)
C2 C3 H3 118.4
C4 C3 H3 118.4
C5 C6 C1 120.14(11)
C5 C6 C21 123.13(12)
C1 C6 C21 116.70(11)
C2 C20 H20A 109.5
C2 C20 H20B 109.5
H20A C20 H20B 109.5
C2 C20 H20C 109.5
H20A C20 H20C 109.5
H20B C20 H20C 109.5
C6 C21 H21A 109.5
C6 C21 H21B 109.5
H21A C21 H21B 109.5
C6 C21 H21C 109.5
H21A C21 H21C 109.5
H21B C21 H21C 109.5
C11 C10 C9 120.32(12)
C11 C10 H10 119.8
C9 C10 H10 119.8
C17 C16 C15 119.81(12)
C17 C16 H16 120.1
C15 C16 H16 120.1
C19 C18 C17 120.38(12)
C19 C18 H18 119.8
C17 C18 H18 119.8
C12 C13 C8 121.01(11)
C12 C13 H13 119.5
C8 C13 H13 119.5

loop_
_geom_bond_atom_site_label_1
_geom_bond_atom_site_label_2
_geom_bond_distance
C23 C17 1.6863(13)
C23 H23A 0.9800
C23 H23B 0.9800
C23 H23C 0.9800
C22 C11 1.6724(13)
C22 H22A 0.9800
C22 H22B 0.9800
C22 H22C 0.9800
O1 C1 1.2364(15)
C7 C4 1.3777(17)
C7 C14 1.4820(16)
C7 C8 1.4871(17)
C15 C16 1.3919(17)
C15 C14 1.3985(17)
C15 H15 0.9500
C12 C13 1.3847(18)
C12 C11 1.3932(18)
C12 H12 0.9500
C19 C18 1.3853(18)
C19 C14 1.4021(17)
C19 H19 0.9500
C11 C10 1.3878(18)
C9 C10 1.3898(18)
C9 C8 1.3972(18)
C9 H9 0.9500
C2 C3 1.3490(18)
C2 C1 1.4704(18)
C2 C20 1.5023(17)
C17 C16 1.3886(19)
C17 C18 1.3894(19)
C1 C6 1.4736(17)
C8 C13 1.4010(17)
C4 C5 1.4497(17)
C4 C3 1.4541(16)
C5 C6 1.3490(17)
C5 H5 0.9500
C3 H3 0.9500
C6 C21 1.5011(18)
C20 H20A 0.9800
C20 H20B 0.9800
C20 H20C 0.9800
C21 H21A 0.9800
C21 H21B 0.9800
C21 H21C 0.9800
C10 H10 0.9500
C16 H16 0.9500
C18 H18 0.9500
C13 H13 0.9500
